data_1572427
loop_
_publ_author_name
'Queen, Joshua D.'
'Rajabi, Ahmadreza'
'Goudzwaard, Quinn E.'
'Yuan, Qiong'
'Nguyen, Dang Khoa'
'Ziller, Joseph W.'
'Furche, Filipp'
'Xi, Zhenfeng'
'Evans, William J.'

_publ_section_title
;
 Dinitrogen reduction chemistry with scandium provides a complex with two
 side-on (N[double bond, length as m-dash]N)<sup>2-</sup> ligands bound to
 one metal:
 (C<sub>5</sub>Me<sub>5</sub>)Sc[(&#xb5;-&#x3b7;<sup>2</sup>:&#x3b7;<sup>2</sup>-N<sub>2</sub>)Sc(C<sub>5</sub>Me<sub>5</sub>)<sub>2</sub>]<sub>2</sub>.
;
_journal_issue 39
_journal_name_full 'Chemical science'
_journal_page_first 16069
_journal_page_last 16078
_journal_paper_doi 10.1039/d4sc03977g
_journal_volume 15
_journal_year 2024
_chemical_formula_moiety 'C40 H60 N2 Sc2'
_chemical_formula_sum 'C40 H60 N2 Sc2'
_chemical_formula_weight 658.82
_chemical_properties_physical Air-sensitive
_space_group_crystal_system orthorhombic
_space_group_IT_number 23
_space_group_name_Hall 'I 2 2'
_space_group_name_H-M_alt 'I 2 2 2'
_atom_sites_solution_hydrogens geom
_audit_creation_method SHELXL-2014/7
_audit_update_record
;
2024-05-10 deposited with the CCDC.	2024-08-29 downloaded from the CCDC.
;
_cell_angle_alpha 90
_cell_angle_beta 90
_cell_angle_gamma 90
_cell_formula_units_Z 2
_cell_length_a 10.9904(15)
_cell_length_b 11.3937(16)
_cell_length_c 14.908(2)
_cell_measurement_reflns_used 5027
_cell_measurement_temperature 133(2)
_cell_measurement_theta_max 27.59
_cell_measurement_theta_min 2.25
_cell_volume 1866.8(4)
_computing_cell_refinement 'Bruker SAINT 8.34a, 2013'
_computing_data_collection 'Bruker APEX2 2014.11-0, 2014'
_computing_data_reduction 'Bruker SAINT 8.34a, 2013'
_computing_molecular_graphics 'Bruker SHELXTL'
_computing_publication_material 'Bruker SHELXTL'
_computing_structure_refinement 'SHELXL-2014/7 (Sheldrick, 2014)'
_computing_structure_solution 'Bruker SHELXTL 2014/4'
_diffrn_ambient_temperature 133(2)
_diffrn_measured_fraction_theta_full 1.000
_diffrn_measured_fraction_theta_max 0.990
_diffrn_measurement_device_type 'Bruker SMART APEX-II CCD'
_diffrn_measurement_method '\f and \w scans'
_diffrn_radiation_type MoK\a
_diffrn_radiation_wavelength 0.71073
_diffrn_reflns_av_R_equivalents 0.0787
_diffrn_reflns_av_unetI/netI 0.0498
_diffrn_reflns_Laue_measured_fraction_full 1.000
_diffrn_reflns_Laue_measured_fraction_max 0.990
_diffrn_reflns_limit_h_max 15
_diffrn_reflns_limit_h_min -15
_diffrn_reflns_limit_k_max 15
_diffrn_reflns_limit_k_min -16
_diffrn_reflns_limit_l_max 21
_diffrn_reflns_limit_l_min -21
_diffrn_reflns_number 22932
_diffrn_reflns_point_group_measured_fraction_full 1.000
_diffrn_reflns_point_group_measured_fraction_max 0.991
_diffrn_reflns_theta_full 25.242
_diffrn_reflns_theta_max 30.538
_diffrn_reflns_theta_min 2.250
_diffrn_source 'fine-focus sealed tube'
_exptl_absorpt_coefficient_mu 0.392
_exptl_absorpt_correction_T_max 0.746
_exptl_absorpt_correction_T_min 0.610
_exptl_absorpt_correction_type multi-scan
_exptl_absorpt_process_details 'Bruker SADABS 2014/5'
_exptl_crystal_colour purple
_exptl_crystal_density_diffrn 1.172
_exptl_crystal_density_meas ?
_exptl_crystal_density_method not_measured
_exptl_crystal_description block
_exptl_crystal_F_000 712
_exptl_crystal_size_max 0.225
_exptl_crystal_size_mid 0.178
_exptl_crystal_size_min 0.096
_refine_diff_density_max 0.494
_refine_diff_density_min -0.396
_refine_diff_density_rms 0.069
_refine_ls_abs_structure_details
; 
 Refined as an inversion twin. 
;
_refine_ls_abs_structure_Flack 0.14(5)
_refine_ls_extinction_method none
_refine_ls_goodness_of_fit_ref 1.058
_refine_ls_hydrogen_treatment constr
_refine_ls_matrix_type full
_refine_ls_number_parameters 109
_refine_ls_number_reflns 2836
_refine_ls_number_restraints 0
_refine_ls_restrained_S_all 1.058
_refine_ls_R_factor_all 0.0563
_refine_ls_R_factor_gt 0.0458
_refine_ls_shift/su_max 0.001
_refine_ls_shift/su_mean 0.000
_refine_ls_structure_factor_coef Fsqd
_refine_ls_weighting_details 'w=1/[\s^2^(Fo^2^)+(0.0621P)^2^+0.6884P] where P=(Fo^2^+2Fc^2^)/3'
_refine_ls_weighting_scheme calc
_refine_ls_wR_factor_gt 0.1071
_refine_ls_wR_factor_ref 0.1123
_reflns_Friedel_coverage 0.776
_reflns_Friedel_fraction_full 1.000
_reflns_Friedel_fraction_max 0.994
_reflns_number_gt 2511
_reflns_number_total 2836
_reflns_threshold_expression 'I > 2\s(I)'
_cod_data_source_file d4sc03977g3.cif
_cod_data_source_block qeg1
_cod_depositor_comments
;
The following automatic conversions were performed:

data item '_exptl_crystal_density_meas' value 'not_measured' was
changed to '?' -- the value is perceived as not measured.

Automatic conversion script
Id: cif_fix_values 8170 2020-07-09 18:12:32Z antanas 

 Adding full bibliography for 1572423--1572428.cif.
;
_cod_database_code 1572427
_shelx_shelxl_version_number 2014/7
_shelx_space_group_comment
; 
The symmetry employed for this shelxl refinement is uniquely defined 
by the following loop, which should always be used as a source of 
symmetry information in preference to the above space-group names. 
They are only intended as comments. 
;
_shelx_estimated_absorpt_t_min 0.917
_shelx_estimated_absorpt_t_max 0.963
_exptl_absorpt_special_details
;
Reflections not merged
22932 Corrected reflections written to file qeg1.hkl
Estimated minimum and maximum transmission:  0.6102  0.7461
The ratio of these values is more reliable than their absolute values!
Additional spherical absorption correction applied with mu*r =  0.2000
;

loop_
_space_group_symop_operation_xyz
'x, y, z'
'-x, -y, z'
'-x, y, -z'
'x, -y, -z'
'x+1/2, y+1/2, z+1/2'
'-x+1/2, -y+1/2, z+1/2'
'-x+1/2, y+1/2, -z+1/2'
'x+1/2, -y+1/2, -z+1/2'

loop_
_atom_site_label
_atom_site_type_symbol
_atom_site_fract_x
_atom_site_fract_y
_atom_site_fract_z
_atom_site_U_iso_or_equiv
_atom_site_adp_type
_atom_site_occupancy
_atom_site_site_symmetry_order
_atom_site_calc_flag
_atom_site_refinement_flags_posn
_atom_site_refinement_flags_adp
_atom_site_refinement_flags_occupancy
_atom_site_disorder_assembly
_atom_site_disorder_group
Sc1 Sc 0.5000 0.5000 0.67686(4) 0.01479(17) Uani 0.95 2 d S T P A 1
Sc2 Sc 0.5000 0.5000 0.6270(8) 0.0063(16) Uiso 0.05 2 d S . P A 2
N1 N 0.5000 0.5000 0.53939(19) 0.0209(5) Uani 1 2 d S T P A 1
C1 C 0.5822(3) 0.6417(3) 0.7881(2) 0.0227(6) Uani 1 1 d . . . . .
C2 C 0.6743(3) 0.5570(3) 0.7728(2) 0.0225(6) Uani 1 1 d . . . . .
C3 C 0.7139(2) 0.5685(2) 0.6828(2) 0.0218(5) Uani 1 1 d . . . . .
C4 C 0.6476(2) 0.6619(2) 0.64275(18) 0.0202(5) Uani 1 1 d . . . . .
C5 C 0.5636(3) 0.7047(2) 0.70687(19) 0.0211(5) Uani 1 1 d . . . . .
C6 C 0.5287(3) 0.6734(3) 0.8779(2) 0.0305(7) Uani 1 1 d . . . . .
H6A H 0.4481 0.7085 0.8692 0.046 Uiso 1 1 calc R U . . .
H6B H 0.5820 0.7298 0.9082 0.046 Uiso 1 1 calc R U . . .
H6C H 0.5211 0.6025 0.9147 0.046 Uiso 1 1 calc R U . . .
C7 C 0.7334(3) 0.4791(3) 0.8419(2) 0.0315(7) Uani 1 1 d . . . . .
H7A H 0.6830 0.4770 0.8961 0.047 Uiso 1 1 calc R U . . .
H7B H 0.8141 0.5101 0.8568 0.047 Uiso 1 1 calc R U . . .
H7C H 0.7417 0.3996 0.8177 0.047 Uiso 1 1 calc R U . . .
C8 C 0.8147(2) 0.4999(4) 0.6390(2) 0.0303(6) Uani 1 1 d . . . . .
H8A H 0.8166 0.4202 0.6637 0.045 Uiso 1 1 calc R U . . .
H8B H 0.8927 0.5387 0.6506 0.045 Uiso 1 1 calc R U . . .
H8C H 0.8005 0.4961 0.5742 0.045 Uiso 1 1 calc R U . . .
C9 C 0.6689(3) 0.7112(3) 0.5502(2) 0.0268(6) Uani 1 1 d . . . . .
H9A H 0.6517 0.6506 0.5053 0.040 Uiso 1 1 calc R U . . .
H9B H 0.7538 0.7364 0.5447 0.040 Uiso 1 1 calc R U . . .
H9C H 0.6150 0.7785 0.5405 0.040 Uiso 1 1 calc R U . . .
C10 C 0.4732(3) 0.8019(3) 0.6932(2) 0.0284(7) Uani 1 1 d . . . . .
H10A H 0.4507 0.8059 0.6297 0.043 Uiso 1 1 calc R U . . .
H10B H 0.5095 0.8766 0.7117 0.043 Uiso 1 1 calc R U . . .
H10C H 0.4004 0.7865 0.7294 0.043 Uiso 1 1 calc R U . . .

loop_
_atom_site_aniso_label
_atom_site_aniso_U_11
_atom_site_aniso_U_22
_atom_site_aniso_U_33
_atom_site_aniso_U_23
_atom_site_aniso_U_13
_atom_site_aniso_U_12
Sc1 0.0146(3) 0.0171(3) 0.0127(3) 0.000 0.000 -0.0002(3)
N1 0.0199(12) 0.0197(12) 0.0230(13) 0.000 0.000 -0.0011(17)
C1 0.0224(13) 0.0241(13) 0.0215(13) -0.0042(10) 0.0001(10) -0.0068(11)
C2 0.0203(13) 0.0229(13) 0.0244(13) 0.0005(11) -0.0043(10) -0.0046(11)
C3 0.0155(11) 0.0225(12) 0.0273(14) -0.0029(11) -0.0025(11) -0.0026(9)
C4 0.0176(12) 0.0194(12) 0.0238(13) -0.0030(10) -0.0013(10) -0.0048(10)
C5 0.0197(12) 0.0187(12) 0.0249(13) -0.0024(10) -0.0012(10) -0.0025(10)
C6 0.0314(17) 0.0344(15) 0.0259(14) -0.0058(12) 0.0053(11) -0.0080(12)
C7 0.0293(14) 0.0322(19) 0.0328(15) 0.0079(12) -0.0081(11) -0.0018(12)
C8 0.0210(11) 0.0357(14) 0.0342(14) -0.0123(18) -0.0038(10) 0.0063(16)
C9 0.0267(13) 0.0283(14) 0.0253(15) 0.0007(12) -0.0021(11) -0.0090(12)
C10 0.0265(16) 0.0227(13) 0.0361(16) -0.0058(11) -0.0022(11) 0.0051(10)

loop_
_atom_type_symbol
_atom_type_description
_atom_type_scat_dispersion_real
_atom_type_scat_dispersion_imag
_atom_type_scat_source
C C 0.0033 0.0016 'International Tables Vol C Tables 4.2.6.8 and 6.1.1.4'
H H 0.0000 0.0000 'International Tables Vol C Tables 4.2.6.8 and 6.1.1.4'
N N 0.0061 0.0033 'International Tables Vol C Tables 4.2.6.8 and 6.1.1.4'
Sc Sc 0.2519 0.3716 'International Tables Vol C Tables 4.2.6.8 and 6.1.1.4'

loop_
_geom_angle_atom_site_label_1
_geom_angle_atom_site_label_2
_geom_angle_atom_site_label_3
_geom_angle
_geom_angle_site_symmetry_1
_geom_angle_site_symmetry_3
_geom_angle_publ_flag
N1 Sc1 C5 100.42(7) . 2_665 ?
N1 Sc1 C5 100.42(7) . . ?
C5 Sc1 C5 159.17(14) 2_665 . ?
N1 Sc1 C2 125.28(7) . 2_665 ?
C5 Sc1 C2 55.27(10) 2_665 2_665 ?
C5 Sc1 C2 111.15(10) . 2_665 ?
N1 Sc1 C2 125.28(7) . . ?
C5 Sc1 C2 111.16(10) 2_665 . ?
C5 Sc1 C2 55.27(10) . . ?
C2 Sc1 C2 109.44(14) 2_665 . ?
N1 Sc1 C3 92.05(7) . 2_665 ?
C5 Sc1 C3 55.18(9) 2_665 2_665 ?
C5 Sc1 C3 123.92(9) . 2_665 ?
C2 Sc1 C3 33.23(10) 2_665 2_665 ?
C2 Sc1 C3 142.66(10) . 2_665 ?
N1 Sc1 C3 92.05(7) . . ?
C5 Sc1 C3 123.92(9) 2_665 . ?
C5 Sc1 C3 55.18(9) . . ?
C2 Sc1 C3 142.66(10) 2_665 . ?
C2 Sc1 C3 33.23(10) . . ?
C3 Sc1 C3 175.90(15) 2_665 . ?
N1 Sc1 C1 131.88(7) . 2_665 ?
C5 Sc1 C1 33.34(10) 2_665 2_665 ?
C5 Sc1 C1 126.44(10) . 2_665 ?
C2 Sc1 C1 33.16(10) 2_665 2_665 ?
C2 Sc1 C1 93.78(10) . 2_665 ?
C3 Sc1 C1 55.01(10) 2_665 2_665 ?
C3 Sc1 C1 121.71(10) . 2_665 ?
N1 Sc1 C1 131.89(7) . . ?
C5 Sc1 C1 126.44(10) 2_665 . ?
C5 Sc1 C1 33.34(10) . . ?
C2 Sc1 C1 93.77(10) 2_665 . ?
C2 Sc1 C1 33.16(10) . . ?
C3 Sc1 C1 121.71(10) 2_665 . ?
C3 Sc1 C1 55.01(10) . . ?
C1 Sc1 C1 96.23(14) 2_665 . ?
N1 Sc1 C4 78.31(6) . . ?
C5 Sc1 C4 155.77(10) 2_665 . ?
C5 Sc1 C4 33.00(9) . . ?
C2 Sc1 C4 144.09(10) 2_665 . ?
C2 Sc1 C4 54.85(9) . . ?
C3 Sc1 C4 148.46(9) 2_665 . ?
C3 Sc1 C4 33.10(9) . . ?
C1 Sc1 C4 148.01(10) 2_665 . ?
C1 Sc1 C4 54.72(9) . . ?
N1 Sc1 C4 78.31(6) . 2_665 ?
C5 Sc1 C4 33.00(9) 2_665 2_665 ?
C5 Sc1 C4 155.77(10) . 2_665 ?
C2 Sc1 C4 54.85(9) 2_665 2_665 ?
C2 Sc1 C4 144.09(10) . 2_665 ?
C3 Sc1 C4 33.10(9) 2_665 2_665 ?
C3 Sc1 C4 148.46(9) . 2_665 ?
C1 Sc1 C4 54.72(9) 2_665 2_665 ?
C1 Sc1 C4 148.01(10) . 2_665 ?
C4 Sc1 C4 156.61(13) . 2_665 ?
C4 Sc2 C4 169.1(6) . 2_665 ?
C4 Sc2 C3 141.7(3) . 2_665 ?
C4 Sc2 C3 32.32(10) 2_665 2_665 ?
C4 Sc2 C3 32.32(10) . . ?
C4 Sc2 C3 141.7(3) 2_665 . ?
C3 Sc2 C3 142.9(5) 2_665 . ?
C4 Sc2 C5 140.4(4) . 2_665 ?
C4 Sc2 C5 31.30(11) 2_665 2_665 ?
C3 Sc2 C5 51.03(13) 2_665 2_665 ?
C3 Sc2 C5 110.4(3) . 2_665 ?
C4 Sc2 C5 31.30(11) . . ?
C4 Sc2 C5 140.4(4) 2_665 . ?
C3 Sc2 C5 110.4(3) 2_665 . ?
C3 Sc2 C5 51.03(13) . . ?
C5 Sc2 C5 127.9(5) 2_665 . ?
N1 N1 Sc1 180.0 3_656 . ?
C2 C1 C5 108.0(3) . . ?
C2 C1 C6 125.8(3) . . ?
C5 C1 C6 125.4(3) . . ?
C2 C1 Sc1 73.15(16) . . ?
C5 C1 Sc1 72.97(16) . . ?
C6 C1 Sc1 127.4(2) . . ?
C1 C2 C3 108.0(3) . . ?
C1 C2 C7 126.8(3) . . ?
C3 C2 C7 124.7(3) . . ?
C1 C2 Sc1 73.68(16) . . ?
C3 C2 Sc1 73.42(15) . . ?
C7 C2 Sc1 125.0(2) . . ?
C2 C3 C4 108.1(3) . . ?
C2 C3 C8 126.1(3) . . ?
C4 C3 C8 125.7(3) . . ?
C2 C3 Sc1 73.35(16) . . ?
C4 C3 Sc1 74.63(15) . . ?
C8 C3 Sc1 121.3(2) . . ?
C2 C3 Sc2 89.9(3) . . ?
C4 C3 Sc2 68.22(17) . . ?
C8 C3 Sc2 111.7(2) . . ?
C5 C4 C3 108.0(3) . . ?
C5 C4 C9 126.2(3) . . ?
C3 C4 C9 125.7(3) . . ?
C5 C4 Sc2 83.8(3) . . ?
C3 C4 Sc2 79.5(2) . . ?
C9 C4 Sc2 107.0(3) . . ?
C5 C4 Sc1 72.19(15) . . ?
C3 C4 Sc1 72.28(15) . . ?
C9 C4 Sc1 124.01(18) . . ?
C4 C5 C1 107.9(3) . . ?
C4 C5 C10 126.4(3) . . ?
C1 C5 C10 125.6(3) . . ?
C4 C5 Sc1 74.81(15) . . ?
C1 C5 Sc1 73.69(16) . . ?
C10 C5 Sc1 118.93(18) . . ?
C4 C5 Sc2 64.9(2) . . ?
C1 C5 Sc2 88.7(3) . . ?
C10 C5 Sc2 113.9(2) . . ?

loop_
_geom_bond_atom_site_label_1
_geom_bond_atom_site_label_2
_geom_bond_distance
_geom_bond_site_symmetry_2
_geom_bond_publ_flag
Sc1 Cnt1 2.172 . ?
Sc1 N1 2.049(3) . ?
Sc1 C5 2.475(3) 2_665 ?
Sc1 C5 2.475(3) . ?
Sc1 C2 2.477(3) 2_665 ?
Sc1 C2 2.477(3) . ?
Sc1 C3 2.478(3) 2_665 ?
Sc1 C3 2.478(3) . ?
Sc1 C1 2.484(3) 2_665 ?
Sc1 C1 2.484(3) . ?
Sc1 C4 2.509(3) . ?
Sc1 C4 2.509(3) 2_665 ?
Sc2 C4 2.468(3) . ?
Sc2 C4 2.468(3) 2_665 ?
Sc2 C3 2.613(5) 2_665 ?
Sc2 C3 2.613(5) . ?
Sc2 C5 2.710(6) 2_665 ?
Sc2 C5 2.710(6) . ?
N1 N1 1.174(6) 3_656 ?
C1 C2 1.416(4) . ?
C1 C5 1.423(4) . ?
C1 C6 1.506(4) . ?
C2 C3 1.417(4) . ?
C2 C7 1.507(4) . ?
C3 C4 1.421(4) . ?
C3 C8 1.505(4) . ?
C4 C5 1.416(4) . ?
C4 C9 1.508(4) . ?
C5 C10 1.501(4) . ?

loop_
_geom_torsion_atom_site_label_1
_geom_torsion_atom_site_label_2
_geom_torsion_atom_site_label_3
_geom_torsion_atom_site_label_4
_geom_torsion
_geom_torsion_site_symmetry_1
_geom_torsion_site_symmetry_2
_geom_torsion_site_symmetry_3
_geom_torsion_site_symmetry_4
_geom_torsion_publ_flag
C5 C1 C2 C3 0.8(3) . . . . ?
C6 C1 C2 C3 -169.7(3) . . . . ?
Sc1 C1 C2 C3 65.94(19) . . . . ?
C5 C1 C2 C7 173.0(3) . . . . ?
C6 C1 C2 C7 2.5(5) . . . . ?
Sc1 C1 C2 C7 -121.9(3) . . . . ?
C5 C1 C2 Sc1 -65.15(19) . . . . ?
C6 C1 C2 Sc1 124.3(3) . . . . ?
C1 C2 C3 C4 1.0(3) . . . . ?
C7 C2 C3 C4 -171.4(3) . . . . ?
Sc1 C2 C3 C4 67.14(18) . . . . ?
C1 C2 C3 C8 177.0(3) . . . . ?
C7 C2 C3 C8 4.5(5) . . . . ?
Sc1 C2 C3 C8 -116.9(3) . . . . ?
C1 C2 C3 Sc1 -66.11(19) . . . . ?
C7 C2 C3 Sc1 121.5(3) . . . . ?
C1 C2 C3 Sc2 -66.0(2) . . . . ?
C7 C2 C3 Sc2 121.6(3) . . . . ?
C2 C3 C4 C5 -2.5(3) . . . . ?
C8 C3 C4 C5 -178.4(3) . . . . ?
Sc1 C3 C4 C5 63.83(19) . . . . ?
Sc2 C3 C4 C5 79.9(3) . . . . ?
C2 C3 C4 C9 174.1(3) . . . . ?
C8 C3 C4 C9 -1.8(4) . . . . ?
Sc1 C3 C4 C9 -119.6(3) . . . . ?
Sc2 C3 C4 C9 -103.5(4) . . . . ?
C2 C3 C4 Sc2 -82.4(3) . . . . ?
C8 C3 C4 Sc2 101.7(4) . . . . ?
C2 C3 C4 Sc1 -66.29(18) . . . . ?
C8 C3 C4 Sc1 117.7(3) . . . . ?
C3 C4 C5 C1 2.9(3) . . . . ?
C9 C4 C5 C1 -173.6(3) . . . . ?
Sc2 C4 C5 C1 79.7(3) . . . . ?
Sc1 C4 C5 C1 66.83(19) . . . . ?
C3 C4 C5 C10 -178.9(3) . . . . ?
C9 C4 C5 C10 4.5(4) . . . . ?
Sc2 C4 C5 C10 -102.1(3) . . . . ?
Sc1 C4 C5 C10 -115.0(3) . . . . ?
C3 C4 C5 Sc1 -63.88(18) . . . . ?
C9 C4 C5 Sc1 119.5(3) . . . . ?
C3 C4 C5 Sc2 -76.8(3) . . . . ?
C9 C4 C5 Sc2 106.6(3) . . . . ?
C2 C1 C5 C4 -2.3(3) . . . . ?
C6 C1 C5 C4 168.2(3) . . . . ?
Sc1 C1 C5 C4 -67.58(19) . . . . ?
C2 C1 C5 C10 179.5(3) . . . . ?
C6 C1 C5 C10 -9.9(4) . . . . ?
Sc1 C1 C5 C10 114.2(3) . . . . ?
C2 C1 C5 Sc1 65.27(19) . . . . ?
C6 C1 C5 Sc1 -124.2(3) . . . . ?
C2 C1 C5 Sc2 60.7(2) . . . . ?
C6 C1 C5 Sc2 -128.7(3) . . . . ?
